data_2232377
loop_
_publ_author_name
'Chen, Xiao-Yan'
'Yang, Xiaoping'
'Holliday, Bradley J.'

_publ_section_title
;
 1,1',1''-{[4-(3,4-Ethylenedioxythiophen-2-yl)phenyl]methanetriyl}tris(1<i>H</i>-pyrazole)
;
_journal_coeditor_code LH5310
_journal_issue 11
_journal_name_full 'Acta Crystallographica Section E'
_journal_page_first o3021
_journal_paper_doi 10.1107/S160053681104253X
_journal_volume 67
_journal_year 2011
_chemical_formula_iupac 'C22 H18 N6 O2 S'
_chemical_formula_moiety 'C22 H18 N6 O2 S'
_chemical_formula_sum 'C22 H18 N6 O2 S'
_chemical_formula_weight 430.48
_chemical_name_common
;
1,1',1''-{[4-(3,4-Ethylenedioxythiophen-2-
yl)phenyl]methanetriyl}tris(1<i>H</i>-pyrazole)
;
_chemical_name_systematic
;
1-[bis(1<i>H</i>-imidazol-1-yl)(4-{2<i>H</i>,3<i>H</i>-
thieno[3,4-<i>b</i>][1,4]dioxin-5-yl}phenyl)methyl]-1<i>H</i>-imidazole
;
_space_group_IT_number 2
_symmetry_cell_setting triclinic
_symmetry_space_group_name_Hall '-P 1'
_symmetry_space_group_name_H-M 'P -1'
_atom_sites_solution_hydrogens geom
_atom_sites_solution_primary direct
_atom_sites_solution_secondary difmap
_audit_creation_method SHELXL-97
_cell_angle_alpha 95.05(3)
_cell_angle_beta 99.20(2)
_cell_angle_gamma 112.14(3)
_cell_formula_units_Z 2
_cell_length_a 7.2356(14)
_cell_length_b 8.1104(16)
_cell_length_c 18.626(4)
_cell_measurement_reflns_used 3640
_cell_measurement_temperature 153.0(10)
_cell_measurement_theta_max 30.51
_cell_measurement_theta_min 2.91
_cell_volume 986.2(4)
_computing_cell_refinement '<i>COLLECT</i> (Nonius, 1998)'
_computing_data_collection '<i>COLLECT</i> (Nonius, 1998)'
_computing_data_reduction
;
DENZO and SCALEPACK (Otwinowski & Minor, 1997)
;
_computing_molecular_graphics 'ORTEP-3 (Farrugia, 1997) and POV-RAY (Persistence of Vision, 2004)'
_computing_publication_material 'SHELXL97 (Sheldrick, 2008)'
_computing_structure_refinement 'SHELXTL (Sheldrick, 2008)'
_computing_structure_solution
;
SIR97 (Altomare <i>et al.</i>, 1999) within WinGX (Farrugia,
1999)
;
_diffrn_ambient_temperature 153.0(10)
_diffrn_measured_fraction_theta_full 0.997
_diffrn_measured_fraction_theta_max 0.997
_diffrn_measurement_device_type 'Nonius KappaCCD'
_diffrn_measurement_method \w
_diffrn_radiation_monochromator graphite
_diffrn_radiation_source 'fine-focus sealed tube'
_diffrn_radiation_type MoK\a
_diffrn_radiation_wavelength 0.71073
_diffrn_reflns_av_R_equivalents 0.0254
_diffrn_reflns_av_sigmaI/netI 0.0471
_diffrn_reflns_limit_h_max 8
_diffrn_reflns_limit_h_min -8
_diffrn_reflns_limit_k_max 9
_diffrn_reflns_limit_k_min -8
_diffrn_reflns_limit_l_max 22
_diffrn_reflns_limit_l_min -22
_diffrn_reflns_number 5461
_diffrn_reflns_theta_full 25.00
_diffrn_reflns_theta_max 25.00
_diffrn_reflns_theta_min 3.08
_exptl_absorpt_coefficient_mu 0.199
_exptl_absorpt_correction_T_max 0.9785
_exptl_absorpt_correction_T_min 0.9689
_exptl_absorpt_correction_type gaussian
_exptl_absorpt_process_details
;
(SHELXTL; Sheldrick, 2008)
;
_exptl_crystal_colour Colourless
_exptl_crystal_density_diffrn 1.450
_exptl_crystal_density_method 'not measured'
_exptl_crystal_description Block
_exptl_crystal_F_000 448
_exptl_crystal_size_max 0.16
_exptl_crystal_size_mid 0.15
_exptl_crystal_size_min 0.11
_refine_diff_density_max 0.431
_refine_diff_density_min -0.456
_refine_ls_extinction_method none
_refine_ls_goodness_of_fit_ref 1.118
_refine_ls_hydrogen_treatment constr
_refine_ls_matrix_type full
_refine_ls_number_parameters 294
_refine_ls_number_reflns 3466
_refine_ls_number_restraints 9
_refine_ls_restrained_S_all 1.144
_refine_ls_R_factor_all 0.0722
_refine_ls_R_factor_gt 0.0521
_refine_ls_shift/su_max 0.000
_refine_ls_shift/su_mean 0.000
_refine_ls_structure_factor_coef Fsqd
_refine_ls_weighting_details 'calc w=1/[\s^2^(Fo^2^)+(0.0645P)^2^+1.0306P] where P=(Fo^2^+2Fc^2^)/3'
_refine_ls_weighting_scheme calc
_refine_ls_wR_factor_gt 0.1257
_refine_ls_wR_factor_ref 0.1481
_reflns_number_gt 2749
_reflns_number_total 3466
_reflns_threshold_expression I>2\s(I)
_cod_data_source_file lh5310.cif
_cod_data_source_block I
_cod_original_cell_volume 986.2(3)
_cod_database_code 2232377
_cod_database_fobs_code 2232377

loop_
_symmetry_equiv_pos_as_xyz
'x, y, z'
'-x, -y, -z'

loop_
_atom_site_type_symbol
_atom_site_label
_atom_site_fract_x
_atom_site_fract_y
_atom_site_fract_z
_atom_site_U_iso_or_equiv
_atom_site_adp_type
_atom_site_calc_flag
_atom_site_refinement_flags
_atom_site_occupancy
_atom_site_symmetry_multiplicity
_atom_site_disorder_assembly
_atom_site_disorder_group
S S1 0.70254(12) 0.81579(11) 0.44453(4) 0.0321(2) Uani d . 1 1 A .
O O1 0.5573(3) 0.7026(3) 0.63060(11) 0.0330(5) Uani d . 1 1 . .
O O2 0.2139(3) 0.6959(3) 0.52420(11) 0.0270(5) Uani d . 1 1 . .
N N4 -0.3420(4) 0.5741(3) 0.20905(14) 0.0304(6) Uani d . 1 1 . .
N N5 -0.1013(3) 0.9898(3) 0.19286(12) 0.0211(5) Uani d . 1 1 . .
N N6 -0.2521(4) 1.0130(4) 0.14646(14) 0.0353(7) Uani d . 1 1 . .
C C1 0.7421(5) 0.7770(4) 0.53348(17) 0.0316(7) Uani d . 1 1 . .
H H1 0.8682 0.7828 0.5604 0.038 Uiso calc R 1 1 A .
C C2 0.5699(5) 0.7370(4) 0.56037(15) 0.0243(7) Uani d . 1 1 A .
C C3 0.3742(8) 0.7069(13) 0.6507(3) 0.0310(15) Uani d P 0.855(19) 1 A 1
H H3A 0.3921 0.8339 0.6635 0.037 Uiso calc PR 0.855(19) 1 A 1
H H3B 0.3511 0.6484 0.6948 0.037 Uiso calc PR 0.855(19) 1 A 1
C C4 0.1914(9) 0.6121(11) 0.5890(3) 0.0289(15) Uani d P 0.855(19) 1 A 1
H H4A 0.1721 0.4846 0.5768 0.035 Uiso calc PR 0.855(19) 1 A 1
H H4B 0.0682 0.6137 0.6052 0.035 Uiso calc PR 0.855(19) 1 A 1
C C3A 0.359(5) 0.615(6) 0.6379(19) 0.039(9) Uani d P 0.145(19) 1 A 2
H H3C 0.3554 0.6129 0.6907 0.047 Uiso calc PR 0.145(19) 1 A 2
H H3D 0.3040 0.4890 0.6122 0.047 Uiso calc PR 0.145(19) 1 A 2
C C4A 0.232(5) 0.709(7) 0.6058(15) 0.032(8) Uani d P 0.145(19) 1 A 2
H H4C 0.2937 0.8381 0.6288 0.038 Uiso calc PR 0.145(19) 1 A 2
H H4D 0.0938 0.6549 0.6168 0.038 Uiso calc PR 0.145(19) 1 A 2
C C5 0.4023(4) 0.7346(3) 0.50830(15) 0.0195(6) Uani d . 1 1 A .
C C6 0.4478(4) 0.7732(4) 0.44105(15) 0.0210(6) Uani d . 1 1 . .
C C7 0.3179(4) 0.7824(3) 0.37400(15) 0.0208(6) Uani d . 1 1 A .
C C8 0.3706(5) 0.7717(4) 0.30513(16) 0.0265(7) Uani d . 1 1 . .
H H8A 0.4919 0.7548 0.3015 0.032 Uiso calc R 1 1 A .
C C9 0.2494(5) 0.7853(4) 0.24205(15) 0.0250(7) Uani d . 1 1 A .
H H9A 0.2896 0.7797 0.1961 0.030 Uiso calc R 1 1 . .
C C10 0.0697(4) 0.8068(3) 0.24590(15) 0.0213(6) Uani d . 1 1 . .
C C11 0.0162(4) 0.8172(4) 0.31440(15) 0.0236(6) Uani d . 1 1 A .
H H11A -0.1064 0.8321 0.3178 0.028 Uiso calc R 1 1 . .
C C12 0.1377(4) 0.8061(4) 0.37725(15) 0.0224(6) Uani d . 1 1 . .
H H12 0.0985 0.8147 0.4233 0.027 Uiso calc R 1 1 A .
C C13 -0.0677(4) 0.8237(4) 0.17826(15) 0.0234(7) Uani d D 1 1 A .
C C14 0.1425(4) 0.9858(4) 0.09120(15) 0.0242(7) Uani d D 1 1 . .
H H14A 0.1559 1.1045 0.1082 0.029 Uiso calc R 1 1 B 1
N N1 0.0423(14) 0.8309(8) 0.1170(4) 0.012(3) Uiso d PD 0.42(2) 1 A 1
N N2 0.0684(18) 0.6899(7) 0.0800(3) 0.018(2) Uiso d PD 0.42(2) 1 A 1
C C15 0.180(2) 0.7485(7) 0.0295(4) 0.028(3) Uiso d PD 0.42(2) 1 A 1
H H15A 0.2229 0.6793 -0.0028 0.033 Uiso calc PR 0.42(2) 1 A 1
N N1A 0.0096(11) 0.8381(6) 0.1101(3) 0.019(2) Uiso d PD 0.58(2) 1 A 2
N N2A -0.0119(14) 0.6789(6) 0.0712(3) 0.0246(17) Uiso d PD 0.58(2) 1 A 2
C C15A 0.1144(15) 0.7421(5) 0.0252(3) 0.0270(19) Uiso d PD 0.58(2) 1 A 2
H H15B 0.1313 0.6633 -0.0116 0.032 Uiso calc PR 0.58(2) 1 A 2
C C16 0.2206(5) 0.9305(4) 0.03417(16) 0.0307(7) Uani d D 1 1 A .
H H16A 0.2915 1.0069 0.0030 0.037 Uiso calc R 1 1 C 1
N N3 -0.2502(8) 0.6548(7) 0.1554(3) 0.0144(16) Uiso d PD 0.483(12) 1 A 1
C C17 -0.3761(10) 0.6025(8) 0.0880(3) 0.0231(19) Uiso d PD 0.483(12) 1 A 1
H H17A -0.3440 0.6460 0.0439 0.028 Uiso calc PR 0.483(12) 1 A 1
C C18 -0.5556(11) 0.4771(9) 0.0952(4) 0.030(2) Uiso d PD 0.483(12) 1 A 1
H H18A -0.6694 0.4060 0.0568 0.036 Uiso calc PR 0.483(12) 1 A 1
C C19 -0.5387(17) 0.4739(15) 0.1706(5) 0.029(4) Uiso d PD 0.483(12) 1 A 1
H H19A -0.6490 0.4107 0.1927 0.035 Uiso calc PR 0.483(12) 1 A 1
N N3A -0.2799(7) 0.6848(8) 0.1619(3) 0.0165(16) Uiso d PD 0.517(12) 1 A 2
C C17A -0.4363(10) 0.6444(9) 0.1030(4) 0.036(2) Uiso d PD 0.517(12) 1 A 2
H H17B -0.4336 0.7065 0.0620 0.043 Uiso calc PR 0.517(12) 1 A 2
C C18A -0.5959(10) 0.5005(7) 0.1130(4) 0.0243(17) Uiso d PD 0.517(12) 1 A 2
H H18B -0.7279 0.4424 0.0821 0.029 Uiso calc PR 0.517(12) 1 A 2
C C19A -0.5217(15) 0.4570(14) 0.1794(4) 0.026(3) Uiso d PD 0.517(12) 1 A 2
H H19B -0.5945 0.3545 0.1999 0.032 Uiso calc PR 0.517(12) 1 A 2
C C20 0.0224(4) 1.1452(4) 0.24024(15) 0.0228(6) Uani d . 1 1 . .
H H20A 0.1386 1.1618 0.2767 0.027 Uiso calc R 1 1 . .
C C21 -0.2231(6) 1.1819(5) 0.16671(19) 0.0413(9) Uani d . 1 1 . .
H H21A -0.3072 1.2373 0.1445 0.050 Uiso calc R 1 1 . .
C C22 -0.0533(5) 1.2711(4) 0.22500(18) 0.0331(8) Uani d . 1 1 . .
H H22A -0.0025 1.3930 0.2486 0.040 Uiso calc R 1 1 . .

loop_
_atom_site_aniso_label
_atom_site_aniso_U_11
_atom_site_aniso_U_22
_atom_site_aniso_U_33
_atom_site_aniso_U_12
_atom_site_aniso_U_13
_atom_site_aniso_U_23
S1 0.0269(4) 0.0472(5) 0.0283(4) 0.0194(4) 0.0107(3) 0.0060(3)
O1 0.0304(12) 0.0432(13) 0.0218(11) 0.0125(10) -0.0015(9) 0.0090(9)
O2 0.0222(11) 0.0382(12) 0.0208(11) 0.0095(9) 0.0063(8) 0.0138(9)
N4 0.0240(14) 0.0293(14) 0.0288(14) -0.0008(11) 0.0073(11) 0.0075(11)
N5 0.0183(12) 0.0281(13) 0.0142(12) 0.0065(10) 0.0032(10) 0.0032(10)
N6 0.0291(15) 0.0603(19) 0.0214(14) 0.0252(14) 0.0003(11) 0.0054(13)
C1 0.0266(17) 0.0429(18) 0.0266(17) 0.0178(14) 0.0005(13) 0.0041(14)
C2 0.0296(17) 0.0216(14) 0.0192(15) 0.0102(12) -0.0007(12) 0.0010(11)
C3 0.031(3) 0.036(4) 0.022(2) 0.009(3) 0.006(2) 0.010(2)
C4 0.030(3) 0.035(3) 0.021(3) 0.011(3) 0.005(2) 0.012(3)
C3A 0.045(17) 0.014(16) 0.042(17) -0.007(14) 0.013(12) 0.007(13)
C4A 0.025(14) 0.04(2) 0.020(14) 0.005(14) 0.002(11) -0.004(13)
C5 0.0222(15) 0.0149(13) 0.0209(15) 0.0073(11) 0.0035(12) 0.0021(11)
C6 0.0219(15) 0.0197(13) 0.0239(15) 0.0102(11) 0.0077(12) 0.0023(11)
C7 0.0262(16) 0.0152(13) 0.0196(14) 0.0067(12) 0.0049(12) 0.0032(11)
C8 0.0320(17) 0.0284(15) 0.0236(15) 0.0157(13) 0.0100(13) 0.0026(12)
C9 0.0371(18) 0.0235(15) 0.0154(14) 0.0113(13) 0.0106(13) 0.0023(11)
C10 0.0267(16) 0.0151(13) 0.0180(14) 0.0033(11) 0.0055(12) 0.0035(11)
C11 0.0236(15) 0.0301(15) 0.0195(15) 0.0107(12) 0.0085(12) 0.0088(12)
C12 0.0256(16) 0.0262(15) 0.0161(14) 0.0082(12) 0.0093(12) 0.0073(11)
C13 0.0281(16) 0.0201(14) 0.0134(14) 0.0005(12) 0.0032(12) 0.0030(11)
C14 0.0272(16) 0.0226(14) 0.0236(15) 0.0090(12) 0.0089(12) 0.0065(12)
C16 0.0335(18) 0.0406(18) 0.0229(16) 0.0177(15) 0.0096(14) 0.0099(13)
C20 0.0225(15) 0.0240(15) 0.0204(14) 0.0068(12) 0.0058(12) 0.0045(11)
C21 0.047(2) 0.065(2) 0.0311(18) 0.0402(19) 0.0115(16) 0.0143(17)
C22 0.043(2) 0.0348(17) 0.0298(17) 0.0202(15) 0.0160(15) 0.0096(14)

loop_
_atom_type_symbol
_atom_type_description
_atom_type_scat_dispersion_real
_atom_type_scat_dispersion_imag
_atom_type_scat_source
C C 0.0033 0.0016 'International Tables Vol C Tables 4.2.6.8 and 6.1.1.4'
H H 0.0000 0.0000 'International Tables Vol C Tables 4.2.6.8 and 6.1.1.4'
N N 0.0061 0.0033 'International Tables Vol C Tables 4.2.6.8 and 6.1.1.4'
O O 0.0106 0.0060 'International Tables Vol C Tables 4.2.6.8 and 6.1.1.4'
S S 0.1246 0.1234 'International Tables Vol C Tables 4.2.6.8 and 6.1.1.4'

loop_
_geom_angle_atom_site_label_1
_geom_angle_atom_site_label_2
_geom_angle_atom_site_label_3
_geom_angle
C1 S1 C6 93.25(15)
C2 O1 C3A 112.4(13)
C2 O1 C3 112.3(3)
C5 O2 C4 112.3(3)
C5 O2 C4A 109.3(11)
C19A N4 N3A 108.0(4)
C19A N4 N3 109.2(4)
N3A N4 C19 98.7(5)
N3 N4 C19 101.9(4)
N6 N5 C20 111.7(2)
N6 N5 C13 118.9(2)
C20 N5 C13 128.3(2)
C21 N6 N5 104.4(3)
C2 C1 S1 111.0(2)
C2 C1 H1 124.5
S1 C1 H1 124.5
C1 C2 O1 123.9(3)
C1 C2 C5 113.0(3)
O1 C2 C5 123.1(3)
O1 C3 C4 111.5(6)
O1 C3 H3A 109.3
C4 C3 H3A 109.3
O1 C3 H3B 109.3
C4 C3 H3B 109.3
H3A C3 H3B 108.0
O2 C4 C3 111.7(6)
O2 C4 H4A 109.3
C3 C4 H4A 109.3
O2 C4 H4B 109.3
C3 C4 H4B 109.3
H4A C4 H4B 108.0
O1 C3A C4A 110(3)
O1 C3A H3C 109.7
C4A C3A H3C 109.7
O1 C3A H3D 109.7
C4A C3A H3D 109.7
H3C C3A H3D 108.2
C3A C4A O2 111(4)
C3A C4A H4C 109.4
O2 C4A H4C 109.4
C3A C4A H4D 109.4
O2 C4A H4D 109.4
H4C C4A H4D 108.0
O2 C5 C6 123.9(3)
O2 C5 C2 122.4(2)
C6 C5 C2 113.7(3)
C5 C6 C7 130.1(3)
C5 C6 S1 109.0(2)
C7 C6 S1 120.9(2)
C12 C7 C8 117.7(3)
C12 C7 C6 120.5(2)
C8 C7 C6 121.8(3)
C9 C8 C7 121.5(3)
C9 C8 H8A 119.3
C7 C8 H8A 119.3
C10 C9 C8 120.2(3)
C10 C9 H9A 119.9
C8 C9 H9A 119.9
C9 C10 C11 118.6(3)
C9 C10 C13 122.2(2)
C11 C10 C13 119.2(3)
C12 C11 C10 121.3(3)
C12 C11 H11A 119.4
C10 C11 H11A 119.4
C11 C12 C7 120.7(3)
C11 C12 H12 119.6
C7 C12 H12 119.6
N1A C13 N5 104.1(3)
N1A C13 N3 100.5(4)
N5 C13 N3 116.8(4)
N1A C13 N3A 108.9(4)
N5 C13 N3A 101.5(4)
N5 C13 N1 110.7(4)
N3 C13 N1 104.0(4)
N3A C13 N1 114.7(4)
N1A C13 C10 117.0(4)
N5 C13 C10 109.3(2)
N3 C13 C10 109.2(3)
N3A C13 C10 114.4(3)
N1 C13 C10 106.2(5)
N1A C14 C16 108.1(3)
N1 C14 C16 104.5(3)
N1A C14 H14A 123.1
N1 C14 H14A 127.8
C16 C14 H14A 127.8
C14 N1 N2 109.4(4)
C14 N1 C13 123.8(4)
N2 N1 C13 126.8(6)
C15 N2 N1 109.8(5)
N2 C15 C16 105.8(5)
N2 C15 H15A 127.1
C16 C15 H15A 127.1
C14 N1A N2A 114.6(3)
C14 N1A C13 127.5(4)
N2A N1A C13 115.4(4)
C15A N2A N1A 99.8(4)
N2A C15A C16 116.9(5)
N2A C15A H15B 121.5
C16 C15A H15B 121.5
C15 C16 C14 110.3(4)
C14 C16 C15A 100.5(4)
C14 C16 H16A 124.9
C15A C16 H16A 132.0
C17 N3 N4 113.1(4)
C17 N3 C13 125.0(4)
N4 N3 C13 118.0(4)
C18 C17 N3 107.2(5)
C18 C17 H17A 126.4
N3 C17 H17A 126.4
C17 C18 C19 105.6(7)
C17 C18 H18A 127.2
C19 C18 H18A 127.2
N4 C19 C18 111.4(8)
N4 C19 H19A 124.3
C18 C19 H19A 124.3
N4 N3A C17A 108.9(4)
N4 N3A C13 120.0(3)
C17A N3A C13 131.1(4)
C18A C17A N3A 108.0(5)
C18A C17A H17B 126.0
N3A C17A H17B 126.0
C17A C18A C19A 103.9(6)
C17A C18A H18B 128.1
C19A C18A H18B 128.1
N4 C19A C18A 110.8(7)
N4 C19A H19B 124.6
C18A C19A H19B 124.6
C22 C20 N5 106.7(3)
C22 C20 H20A 126.7
N5 C20 H20A 126.7
N6 C21 C22 112.3(3)
N6 C21 H21A 123.9
C22 C21 H21A 123.9
C20 C22 C21 105.0(3)
C20 C22 H22A 127.5
C21 C22 H22A 127.5

loop_
_geom_bond_atom_site_label_1
_geom_bond_atom_site_label_2
_geom_bond_distance
S1 C1 1.713(3)
S1 C6 1.732(3)
O1 C2 1.371(4)
O1 C3A 1.37(3)
O1 C3 1.445(5)
O2 C5 1.366(3)
O2 C4 1.439(4)
O2 C4A 1.50(3)
N4 C19A 1.283(10)
N4 N3A 1.320(5)
N4 N3 1.366(6)
N4 C19 1.378(11)
N5 N6 1.362(3)
N5 C20 1.367(4)
N5 C13 1.466(4)
N6 C21 1.316(5)
C1 C2 1.354(4)
C1 H1 0.9500
C2 C5 1.420(4)
C3 C4 1.501(11)
C3 H3A 0.9900
C3 H3B 0.9900
C4 H4A 0.9900
C4 H4B 0.9900
C3A C4A 1.49(7)
C3A H3C 0.9900
C3A H3D 0.9900
C4A H4C 0.9900
C4A H4D 0.9900
C5 C6 1.378(4)
C6 C7 1.463(4)
C7 C12 1.398(4)
C7 C8 1.400(4)
C8 C9 1.388(4)
C8 H8A 0.9500
C9 C10 1.387(4)
C9 H9A 0.9500
C10 C11 1.396(4)
C10 C13 1.526(4)
C11 C12 1.378(4)
C11 H11A 0.9500
C12 H12 0.9500
C13 N1A 1.463(4)
C13 N3 1.468(4)
C13 N3A 1.485(4)
C13 N1 1.486(5)
C14 N1A 1.341(5)
C14 N1 1.366(6)
C14 C16 1.396(3)
C14 H14A 0.9500
N1 N2 1.372(5)
N2 C15 1.340(6)
C15 C16 1.385(5)
C15 H15A 0.9500
N1A N2A 1.366(5)
N2A C15A 1.344(6)
C15A C16 1.408(5)
C15A H15B 0.9500
C16 H16A 0.9500
N3 C17 1.355(5)
C17 C18 1.350(7)
C17 H17A 0.9500
C18 C19 1.394(7)
C18 H18A 0.9500
C19 H19A 0.9500
N3A C17A 1.361(5)
C17A C18A 1.350(6)
C17A H17B 0.9500
C18A C19A 1.396(7)
C18A H18B 0.9500
C19A H19B 0.9500
C20 C22 1.359(4)
C20 H20A 0.9500
C21 C22 1.406(5)
C21 H21A 0.9500
C22 H22A 0.9500

loop_
_geom_torsion_atom_site_label_1
_geom_torsion_atom_site_label_2
_geom_torsion_atom_site_label_3
_geom_torsion_atom_site_label_4
_geom_torsion
C20 N5 N6 C21 -1.4(3)
C13 N5 N6 C21 -170.4(2)
C6 S1 C1 C2 -1.3(3)
S1 C1 C2 O1 -178.9(2)
S1 C1 C2 C5 0.9(3)
C3A O1 C2 C1 -162(2)
C3 O1 C2 C1 166.0(5)
C3A O1 C2 C5 18(2)
C3 O1 C2 C5 -13.8(5)
C2 O1 C3 C4 42.9(8)
C3A O1 C3 C4 -54(3)
C5 O2 C4 C3 45.3(8)
C4A O2 C4 C3 -45(2)
O1 C3 C4 O2 -61.0(9)
C2 O1 C3A C4A -49(4)
C3 O1 C3A C4A 47(4)
O1 C3A C4A O2 66(5)
C5 O2 C4A C3A -46(4)
C4 O2 C4A C3A 55(4)
C4 O2 C5 C6 163.5(4)
C4A O2 C5 C6 -165(2)
C4 O2 C5 C2 -16.0(5)
C4A O2 C5 C2 15(2)
C1 C2 C5 O2 179.5(3)
O1 C2 C5 O2 -0.7(4)
C1 C2 C5 C6 0.0(4)
O1 C2 C5 C6 179.8(2)
O2 C5 C6 C7 0.0(5)
C2 C5 C6 C7 179.4(3)
O2 C5 C6 S1 179.5(2)
C2 C5 C6 S1 -1.0(3)
C1 S1 C6 C5 1.3(2)
C1 S1 C6 C7 -179.1(2)
C5 C6 C7 C12 20.3(4)
S1 C6 C7 C12 -159.3(2)
C5 C6 C7 C8 -161.1(3)
S1 C6 C7 C8 19.4(4)
C12 C7 C8 C9 0.4(4)
C6 C7 C8 C9 -178.3(2)
C7 C8 C9 C10 -1.1(4)
C8 C9 C10 C11 0.9(4)
C8 C9 C10 C13 179.5(2)
C9 C10 C11 C12 -0.1(4)
C13 C10 C11 C12 -178.7(2)
C10 C11 C12 C7 -0.6(4)
C8 C7 C12 C11 0.5(4)
C6 C7 C12 C11 179.2(3)
N6 N5 C13 N1A 67.9(4)
C20 N5 C13 N1A -99.1(4)
N6 N5 C13 N3 -41.8(4)
C20 N5 C13 N3 151.2(3)
N6 N5 C13 N3A -45.2(3)
C20 N5 C13 N3A 147.8(3)
N6 N5 C13 N1 76.9(5)
C20 N5 C13 N1 -90.1(5)
N6 N5 C13 C10 -166.4(2)
C20 N5 C13 C10 26.6(4)
C9 C10 C13 N1A -7.2(4)
C11 C10 C13 N1A 171.4(3)
C9 C10 C13 N5 -125.1(3)
C11 C10 C13 N5 53.5(3)
C9 C10 C13 N3 106.0(4)
C11 C10 C13 N3 -75.4(4)
C9 C10 C13 N3A 121.9(4)
C11 C10 C13 N3A -59.5(5)
C9 C10 C13 N1 -5.6(4)
C11 C10 C13 N1 173.0(3)
N1A C14 N1 N2 112.6(17)
C16 C14 N1 N2 3.2(7)
N1A C14 N1 C13 -70.0(13)
C16 C14 N1 C13 -179.4(7)
N1A C13 N1 C14 69.4(19)
N5 C13 N1 C14 15.3(10)
N3 C13 N1 C14 141.6(8)
N3A C13 N1 C14 129.4(8)
C10 C13 N1 C14 -103.3(8)
N1A C13 N1 N2 -114(2)
N5 C13 N1 N2 -167.8(7)
N3 C13 N1 N2 -41.5(9)
N3A C13 N1 N2 -53.7(10)
C10 C13 N1 N2 73.6(8)
C14 N1 N2 C15 -1.1(10)
C13 N1 N2 C15 -178.4(8)
N1 N2 C15 C16 -1.5(10)
N1 C14 N1A N2A -73.0(14)
C16 C14 N1A N2A 0.8(6)
N1 C14 N1A C13 88.3(16)
C16 C14 N1A C13 162.1(6)
N5 C13 N1A C14 40.3(8)
N3 C13 N1A C14 161.6(7)
N3A C13 N1A C14 147.9(7)
N1 C13 N1A C14 -88(2)
C10 C13 N1A C14 -80.5(8)
N5 C13 N1A N2A -158.6(5)
N3 C13 N1A N2A -37.3(6)
N3A C13 N1A N2A -50.9(7)
N1 C13 N1A N2A 72.8(19)
C10 C13 N1A N2A 80.7(6)
C14 N1A N2A C15A -1.9(7)
C13 N1A N2A C15A -165.5(6)
N1A N2A C15A C16 2.3(7)
N2 C15 C16 C14 3.5(8)
N2 C15 C16 C15A -57.3(11)
N1A C14 C16 C15 -15.9(6)
N1 C14 C16 C15 -4.1(7)
N1A C14 C16 C15A 0.6(5)
N1 C14 C16 C15A 12.3(5)
N2A C15A C16 C15 121.7(15)
N2A C15A C16 C14 -1.9(7)
C19A N4 N3 C17 5.3(8)
N3A N4 N3 C17 -83.7(10)
C19 N4 N3 C17 -3.0(8)
C19A N4 N3 C13 164.3(7)
N3A N4 N3 C13 75.3(8)
C19 N4 N3 C13 156.0(7)
N1A C13 N3 C17 -37.6(8)
N5 C13 N3 C17 74.2(7)
N3A C13 N3 C17 86.6(13)
N1 C13 N3 C17 -48.1(8)
C10 C13 N3 C17 -161.2(6)
N1A C13 N3 N4 166.1(6)
N5 C13 N3 N4 -82.1(6)
N3A C13 N3 N4 -69.7(12)
N1 C13 N3 N4 155.6(6)
C10 C13 N3 N4 42.6(7)
N4 N3 C17 C18 -2.7(9)
C13 N3 C17 C18 -159.9(7)
N3 C17 C18 C19 7.0(10)
C19A N4 C19 C18 -126(4)
N3A N4 C19 C18 24.6(9)
N3 N4 C19 C18 7.5(9)
C17 C18 C19 N4 -9.4(11)
C19A N4 N3A C17A 5.9(8)
N3 N4 N3A C17A 102.7(10)
C19 N4 N3A C17A 0.4(7)
C19A N4 N3A C13 -173.8(7)
N3 N4 N3A C13 -77.0(8)
C19 N4 N3A C13 -179.3(7)
N1A C13 N3A N4 141.0(6)
N5 C13 N3A N4 -109.6(6)
N3 C13 N3A N4 81.7(13)
N1 C13 N3A N4 131.0(7)
C10 C13 N3A N4 8.0(8)
N1A C13 N3A C17A -38.7(9)
N5 C13 N3A C17A 70.8(8)
N3 C13 N3A C17A -98.0(14)
N1 C13 N3A C17A -48.6(9)
C10 C13 N3A C17A -171.6(6)
N4 N3A C17A C18A -2.4(8)
C13 N3A C17A C18A 177.2(7)
N3A C17A C18A C19A -1.7(9)
N3A N4 C19A C18A -7.1(9)
N3 N4 C19A C18A -25.2(9)
C19 N4 C19A C18A 23(3)
C17A C18A C19A N4 5.5(10)
N6 N5 C20 C22 1.3(3)
C13 N5 C20 C22 169.0(3)
N5 N6 C21 C22 1.0(4)
N5 C20 C22 C21 -0.6(3)
N6 C21 C22 C20 -0.2(4)
